data_2230243
loop_
_publ_author_name
'Keng, Thy Chun'
'Lo, Kong Mun'
'Ng, Seik Weng'

_publ_section_title
;
 Tris(2-chlorobenzyl)[3-(4-methylphenyl)prop-2-enoato-\k<i>O</i>]tin(IV)
;
_journal_coeditor_code BT5529
_journal_issue 6
_journal_name_full 'Acta Crystallographica Section E'
_journal_page_first m664
_journal_paper_doi 10.1107/S1600536811015741
_journal_volume 67
_journal_year 2011
_chemical_formula_iupac '[Sn (C7 H6 Cl)3 (C10 H9 O2)]'
_chemical_formula_moiety 'C31 H27 Cl3 O2 Sn'
_chemical_formula_sum 'C31 H27 Cl3 O2 Sn'
_chemical_formula_weight 656.57
_chemical_name_systematic
;
Tris(2-chlorobenzyl)[3-(4-methylphenyl)prop-2-enoato-\k<i>O</i>]tin(IV)
;
_space_group_IT_number 2
_symmetry_cell_setting triclinic
_symmetry_space_group_name_Hall '-P 1'
_symmetry_space_group_name_H-M 'P -1'
_atom_sites_solution_hydrogens geom
_atom_sites_solution_primary direct
_atom_sites_solution_secondary difmap
_audit_creation_method SHELXL-97
_cell_angle_alpha 78.7708(6)
_cell_angle_beta 72.3135(5)
_cell_angle_gamma 86.5793(6)
_cell_formula_units_Z 2
_cell_length_a 10.31620(10)
_cell_length_b 11.00560(10)
_cell_length_c 13.7555(2)
_cell_measurement_reflns_used 9997
_cell_measurement_temperature 100(2)
_cell_measurement_theta_max 28.25
_cell_measurement_theta_min 2.20
_cell_volume 1459.44(3)
_computing_cell_refinement 'SAINT (Bruker, 2009)'
_computing_data_collection 'APEX2 (Bruker, 2009)'
_computing_data_reduction 'SAINT (Bruker, 2009)'
_computing_molecular_graphics 'X-SEED (Barbour, 2001)'
_computing_publication_material 'publCIF (Westrip, 2010)'
_computing_structure_refinement 'SHELXL97 (Sheldrick, 2008)'
_computing_structure_solution 'SHELXS97 (Sheldrick, 2008)'
_diffrn_ambient_temperature 100(2)
_diffrn_measured_fraction_theta_full 0.998
_diffrn_measured_fraction_theta_max 0.998
_diffrn_measurement_device_type 'Bruker SMART APEX'
_diffrn_measurement_method \w
_diffrn_radiation_monochromator graphite
_diffrn_radiation_source 'fine-focus sealed tube'
_diffrn_radiation_type MoK\a
_diffrn_radiation_wavelength 0.71073
_diffrn_reflns_av_R_equivalents 0.0134
_diffrn_reflns_av_sigmaI/netI 0.0176
_diffrn_reflns_limit_h_max 13
_diffrn_reflns_limit_h_min -13
_diffrn_reflns_limit_k_max 14
_diffrn_reflns_limit_k_min -14
_diffrn_reflns_limit_l_max 17
_diffrn_reflns_limit_l_min -17
_diffrn_reflns_number 14046
_diffrn_reflns_theta_full 27.50
_diffrn_reflns_theta_max 27.50
_diffrn_reflns_theta_min 1.58
_diffrn_standards_decay_% 0
_diffrn_standards_interval_count 0
_diffrn_standards_interval_time 0
_diffrn_standards_number 0
_exptl_absorpt_coefficient_mu 1.176
_exptl_absorpt_correction_T_max 0.7575
_exptl_absorpt_correction_T_min 0.6197
_exptl_absorpt_correction_type multi-scan
_exptl_absorpt_process_details '(SADABS; Sheldrick, 1996)'
_exptl_crystal_colour Colorless
_exptl_crystal_density_diffrn 1.494
_exptl_crystal_density_method 'not measured'
_exptl_crystal_description Block
_exptl_crystal_F_000 660
_exptl_crystal_size_max 0.45
_exptl_crystal_size_mid 0.35
_exptl_crystal_size_min 0.25
_refine_diff_density_max 1.362
_refine_diff_density_min -0.823
_refine_ls_extinction_method none
_refine_ls_goodness_of_fit_ref 0.984
_refine_ls_hydrogen_treatment constr
_refine_ls_matrix_type full
_refine_ls_number_parameters 335
_refine_ls_number_reflns 6689
_refine_ls_number_restraints 0
_refine_ls_restrained_S_all 0.984
_refine_ls_R_factor_all 0.0399
_refine_ls_R_factor_gt 0.0355
_refine_ls_shift/su_max 0.001
_refine_ls_shift/su_mean 0.000
_refine_ls_structure_factor_coef Fsqd
_refine_ls_weighting_details 'calc w=1/[\s^2^(Fo^2^)+(0.0634P)^2^+1.0785P] where P=(Fo^2^+2Fc^2^)/3'
_refine_ls_weighting_scheme calc
_refine_ls_wR_factor_gt 0.1000
_refine_ls_wR_factor_ref 0.1062
_reflns_number_gt 6056
_reflns_number_total 6689
_reflns_threshold_expression I>2\s(I)
_cod_data_source_file bt5529.cif
_cod_data_source_block I
_cod_database_code 2230243
_cod_database_fobs_code 2230243

loop_
_symmetry_equiv_pos_as_xyz
'x, y, z'
'-x, -y, -z'

loop_
_atom_site_type_symbol
_atom_site_label
_atom_site_fract_x
_atom_site_fract_y
_atom_site_fract_z
_atom_site_U_iso_or_equiv
_atom_site_adp_type
_atom_site_calc_flag
_atom_site_refinement_flags
_atom_site_occupancy
_atom_site_symmetry_multiplicity
_atom_site_disorder_assembly
_atom_site_disorder_group
Sn Sn1 0.383309(18) 0.774804(17) 0.811076(15) 0.05269(8) Uani d . 1 1 . .
Cl Cl2 0.58120(11) 1.00795(12) 0.60420(9) 0.0934(3) Uani d . 1 1 . .
Cl Cl1 0.04588(12) 0.81930(10) 0.97866(11) 0.0949(3) Uani d . 1 1 . .
Cl Cl3 0.50987(14) 0.66211(14) 1.04853(12) 0.1139(4) Uani d . 1 1 . .
O O1 0.5625(2) 0.6896(3) 0.7465(2) 0.0774(7) Uani d . 1 1 . .
O O2 0.4393(3) 0.6160(3) 0.6664(3) 0.0927(8) Uani d . 1 1 . .
C C1 0.2555(3) 0.6245(3) 0.9107(3) 0.0632(8) Uani d . 1 1 . .
H H1A 0.3046 0.5455 0.9011 0.076 Uiso calc R 1 1 . .
H H1B 0.2393 0.6328 0.9838 0.076 Uiso calc R 1 1 . .
C C2 0.1212(3) 0.6180(3) 0.8916(2) 0.0540(6) Uani d . 1 1 . .
C C3 0.0931(4) 0.5256(3) 0.8458(3) 0.0753(9) Uani d . 1 1 . .
H H3 0.1619 0.4670 0.8237 0.090 Uiso calc R 1 1 . .
C C4 -0.0327(5) 0.5163(4) 0.8311(4) 0.0891(12) Uani d . 1 1 . .
H H4 -0.0495 0.4513 0.7999 0.107 Uiso calc R 1 1 . .
C C5 -0.1332(4) 0.6008(4) 0.8614(3) 0.0832(11) Uani d . 1 1 . .
H H5 -0.2191 0.5952 0.8505 0.100 Uiso calc R 1 1 . .
C C6 -0.1093(3) 0.6922(3) 0.9070(3) 0.0723(9) Uani d . 1 1 . .
H H6 -0.1784 0.7506 0.9289 0.087 Uiso calc R 1 1 . .
C C7 0.0171(3) 0.6997(3) 0.9215(3) 0.0585(7) Uani d . 1 1 . .
C C8 0.3016(4) 0.8905(3) 0.6984(3) 0.0687(8) Uani d . 1 1 . .
H H8A 0.3503 0.8726 0.6287 0.082 Uiso calc R 1 1 . .
H H8B 0.2046 0.8694 0.7140 0.082 Uiso calc R 1 1 . .
C C9 0.3128(3) 1.0257(3) 0.6962(2) 0.0602(7) Uani d . 1 1 . .
C C10 0.2005(4) 1.0943(4) 0.7405(4) 0.0845(11) Uani d . 1 1 . .
H H10 0.1146 1.0548 0.7726 0.101 Uiso calc R 1 1 . .
C C11 0.2124(6) 1.2202(4) 0.7383(4) 0.1025(15) Uani d . 1 1 . .
H H11 0.1346 1.2653 0.7695 0.123 Uiso calc R 1 1 . .
C C12 0.3324(6) 1.2788(4) 0.6925(5) 0.1064(16) Uani d . 1 1 . .
H H12 0.3382 1.3653 0.6894 0.128 Uiso calc R 1 1 . .
C C13 0.4454(5) 1.2142(4) 0.6505(4) 0.0890(12) Uani d . 1 1 . .
H H13 0.5309 1.2546 0.6196 0.107 Uiso calc R 1 1 . .
C C14 0.4341(4) 1.0893(3) 0.6535(3) 0.0642(7) Uani d . 1 1 . .
C C15 0.4668(4) 0.8857(4) 0.8909(3) 0.0728(9) Uani d . 1 1 . .
H H15A 0.5607 0.8575 0.8874 0.087 Uiso calc R 1 1 . .
H H15B 0.4716 0.9731 0.8544 0.087 Uiso calc R 1 1 . .
C C16 0.3859(3) 0.8796(3) 1.0022(2) 0.0595(7) Uani d . 1 1 . .
C C17 0.2901(4) 0.9715(3) 1.0334(3) 0.0714(9) Uani d . 1 1 . .
H H17 0.2768 1.0391 0.9826 0.086 Uiso calc R 1 1 . .
C C18 0.2151(4) 0.9657(4) 1.1353(4) 0.0850(11) Uani d . 1 1 . .
H H18 0.1509 1.0291 1.1540 0.102 Uiso calc R 1 1 . .
C C19 0.2315(5) 0.8716(5) 1.2091(4) 0.0937(13) Uani d . 1 1 . .
H H19 0.1797 0.8692 1.2796 0.112 Uiso calc R 1 1 . .
C C20 0.3234(5) 0.7785(4) 1.1826(3) 0.0888(12) Uani d . 1 1 . .
H H20 0.3350 0.7117 1.2345 0.107 Uiso calc R 1 1 . .
C C21 0.3985(4) 0.7830(3) 1.0797(3) 0.0681(8) Uani d . 1 1 . .
C C22 0.5477(4) 0.6218(3) 0.6857(3) 0.0745(10) Uani d . 1 1 . .
C C23 0.6762(4) 0.5491(4) 0.6446(3) 0.0814(10) Uani d . 1 1 . .
H H23 0.7508 0.5526 0.6709 0.098 Uiso calc R 1 1 . .
C C24 0.6864(4) 0.4838(4) 0.5760(3) 0.0765(9) Uani d . 1 1 . .
H H24 0.6130 0.4862 0.5474 0.092 Uiso calc R 1 1 . .
C C25 0.8045(3) 0.4042(3) 0.5373(3) 0.0677(8) Uani d . 1 1 . .
C C26 0.8045(4) 0.3506(5) 0.4566(4) 0.0935(13) Uani d . 1 1 . .
H H26 0.7326 0.3678 0.4261 0.112 Uiso calc R 1 1 . .
C C27 0.9073(5) 0.2718(6) 0.4184(5) 0.1090(18) Uani d . 1 1 . .
H H27 0.9054 0.2373 0.3607 0.131 Uiso calc R 1 1 . .
C C28 1.0116(4) 0.2411(4) 0.4593(4) 0.0848(12) Uani d . 1 1 . .
C C29 1.0152(4) 0.2971(5) 0.5390(3) 0.0881(12) Uani d . 1 1 . .
H H29 1.0881 0.2799 0.5684 0.106 Uiso calc R 1 1 . .
C C30 0.9129(4) 0.3788(4) 0.5774(3) 0.0830(11) Uani d . 1 1 . .
H H30 0.9176 0.4179 0.6320 0.100 Uiso calc R 1 1 . .
C C31 1.1227(6) 0.1511(5) 0.4187(6) 0.144(3) Uani d . 1 1 . .
H H31A 1.0819 0.0788 0.4077 0.216 Uiso calc R 1 1 . .
H H31B 1.1729 0.1246 0.4694 0.216 Uiso calc R 1 1 . .
H H31C 1.1853 0.1919 0.3528 0.216 Uiso calc R 1 1 . .

loop_
_atom_site_aniso_label
_atom_site_aniso_U_11
_atom_site_aniso_U_22
_atom_site_aniso_U_33
_atom_site_aniso_U_12
_atom_site_aniso_U_13
_atom_site_aniso_U_23
Sn1 0.04486(12) 0.05104(12) 0.05715(13) -0.00428(8) -0.01183(8) -0.00238(8)
Cl2 0.0703(6) 0.1004(7) 0.0886(6) 0.0104(5) -0.0013(5) -0.0074(5)
Cl1 0.0817(6) 0.0811(6) 0.1307(9) 0.0014(5) -0.0253(6) -0.0513(6)
Cl3 0.1010(8) 0.1149(9) 0.1186(9) 0.0513(7) -0.0362(7) -0.0146(7)
O1 0.0512(12) 0.0772(16) 0.0937(18) 0.0023(11) -0.0073(12) -0.0152(14)
O2 0.095(2) 0.0801(18) 0.107(2) 0.0082(15) -0.0302(17) -0.0286(16)
C1 0.0472(14) 0.0567(16) 0.0752(19) -0.0017(12) -0.0153(14) 0.0082(14)
C2 0.0491(14) 0.0467(13) 0.0571(15) -0.0045(11) -0.0084(12) 0.0011(11)
C3 0.073(2) 0.0644(19) 0.083(2) -0.0018(16) -0.0114(18) -0.0208(17)
C4 0.097(3) 0.089(3) 0.088(3) -0.024(2) -0.026(2) -0.026(2)
C5 0.068(2) 0.093(3) 0.090(3) -0.020(2) -0.031(2) -0.002(2)
C6 0.0517(16) 0.0675(19) 0.091(2) -0.0009(14) -0.0166(16) -0.0058(17)
C7 0.0512(15) 0.0496(14) 0.0696(18) -0.0047(11) -0.0118(13) -0.0075(13)
C8 0.082(2) 0.0557(16) 0.077(2) -0.0067(15) -0.0395(18) -0.0059(15)
C9 0.0667(18) 0.0540(15) 0.0601(16) -0.0020(13) -0.0249(14) -0.0006(13)
C10 0.068(2) 0.078(2) 0.097(3) 0.0055(18) -0.019(2) -0.003(2)
C11 0.108(4) 0.073(3) 0.116(4) 0.025(3) -0.020(3) -0.022(2)
C12 0.130(4) 0.056(2) 0.123(4) 0.006(2) -0.027(3) -0.013(2)
C13 0.099(3) 0.063(2) 0.095(3) -0.015(2) -0.020(2) -0.0021(19)
C14 0.0670(18) 0.0592(17) 0.0602(17) 0.0011(14) -0.0155(14) -0.0023(13)
C15 0.071(2) 0.085(2) 0.0625(18) -0.0279(18) -0.0212(16) -0.0016(16)
C16 0.0558(16) 0.0635(17) 0.0624(17) -0.0124(13) -0.0260(13) -0.0024(13)
C17 0.074(2) 0.0535(16) 0.093(3) -0.0059(15) -0.0395(19) -0.0059(16)
C18 0.073(2) 0.076(2) 0.104(3) -0.0016(18) -0.016(2) -0.030(2)
C19 0.092(3) 0.101(3) 0.077(2) -0.005(2) -0.004(2) -0.023(2)
C20 0.102(3) 0.092(3) 0.062(2) 0.003(2) -0.021(2) 0.0042(19)
C21 0.0612(18) 0.073(2) 0.0683(19) 0.0097(15) -0.0239(15) -0.0036(15)
C22 0.0569(18) 0.0645(19) 0.082(2) 0.0040(15) -0.0003(17) -0.0009(17)
C23 0.071(2) 0.088(3) 0.086(3) -0.0059(19) -0.0226(19) -0.016(2)
C24 0.075(2) 0.074(2) 0.073(2) -0.0107(17) -0.0158(18) -0.0010(17)
C25 0.0546(17) 0.0608(17) 0.0699(19) -0.0012(13) 0.0012(14) -0.0012(15)
C26 0.065(2) 0.124(4) 0.097(3) 0.000(2) -0.024(2) -0.034(3)
C27 0.077(3) 0.137(4) 0.124(4) -0.012(3) -0.011(3) -0.077(4)
C28 0.064(2) 0.067(2) 0.104(3) -0.0097(16) 0.011(2) -0.026(2)
C29 0.062(2) 0.108(3) 0.083(3) 0.008(2) -0.0141(19) -0.007(2)
C30 0.081(2) 0.101(3) 0.065(2) 0.003(2) -0.0105(18) -0.030(2)
C31 0.088(3) 0.096(4) 0.204(7) 0.008(3) 0.035(4) -0.054(4)

loop_
_atom_type_symbol
_atom_type_description
_atom_type_scat_dispersion_real
_atom_type_scat_dispersion_imag
_atom_type_scat_source
C C 0.0033 0.0016 'International Tables Vol C Tables 4.2.6.8 and 6.1.1.4'
H H 0.0000 0.0000 'International Tables Vol C Tables 4.2.6.8 and 6.1.1.4'
O O 0.0106 0.0060 'International Tables Vol C Tables 4.2.6.8 and 6.1.1.4'
Cl Cl 0.1484 0.1585 'International Tables Vol C Tables 4.2.6.8 and 6.1.1.4'
Sn Sn -0.6537 1.4246 'International Tables Vol C Tables 4.2.6.8 and 6.1.1.4'

loop_
_geom_angle_atom_site_label_1
_geom_angle_atom_site_label_2
_geom_angle_atom_site_label_3
_geom_angle_site_symmetry_1
_geom_angle_site_symmetry_3
_geom_angle
_geom_angle_publ_flag
O1 Sn1 C8 . . 113.63(14) ?
O1 Sn1 C1 . . 103.75(11) ?
C8 Sn1 C1 . . 115.95(13) ?
O1 Sn1 C15 . . 96.09(14) ?
C8 Sn1 C15 . . 110.81(14) ?
C1 Sn1 C15 . . 114.71(14) ?
C22 O1 Sn1 . . 111.2(2) ?
C2 C1 Sn1 . . 114.3(2) ?
C2 C1 H1A . . 108.7 ?
Sn1 C1 H1A . . 108.7 ?
C2 C1 H1B . . 108.7 ?
Sn1 C1 H1B . . 108.7 ?
H1A C1 H1B . . 107.6 ?
C7 C2 C3 . . 116.0(3) ?
C7 C2 C1 . . 122.6(3) ?
C3 C2 C1 . . 121.3(3) ?
C2 C3 C4 . . 121.8(4) ?
C2 C3 H3 . . 119.1 ?
C4 C3 H3 . . 119.1 ?
C5 C4 C3 . . 120.1(4) ?
C5 C4 H4 . . 120.0 ?
C3 C4 H4 . . 120.0 ?
C6 C5 C4 . . 119.7(4) ?
C6 C5 H5 . . 120.2 ?
C4 C5 H5 . . 120.2 ?
C5 C6 C7 . . 119.4(4) ?
C5 C6 H6 . . 120.3 ?
C7 C6 H6 . . 120.3 ?
C2 C7 C6 . . 123.1(3) ?
C2 C7 Cl1 . . 118.5(2) ?
C6 C7 Cl1 . . 118.4(3) ?
C9 C8 Sn1 . . 113.4(2) ?
C9 C8 H8A . . 108.9 ?
Sn1 C8 H8A . . 108.9 ?
C9 C8 H8B . . 108.9 ?
Sn1 C8 H8B . . 108.9 ?
H8A C8 H8B . . 107.7 ?
C14 C9 C10 . . 115.9(3) ?
C14 C9 C8 . . 122.7(3) ?
C10 C9 C8 . . 121.3(3) ?
C11 C10 C9 . . 120.8(4) ?
C11 C10 H10 . . 119.6 ?
C9 C10 H10 . . 119.6 ?
C12 C11 C10 . . 121.0(4) ?
C12 C11 H11 . . 119.5 ?
C10 C11 H11 . . 119.5 ?
C11 C12 C13 . . 120.0(4) ?
C11 C12 H12 . . 120.0 ?
C13 C12 H12 . . 120.0 ?
C14 C13 C12 . . 119.1(4) ?
C14 C13 H13 . . 120.5 ?
C12 C13 H13 . . 120.5 ?
C9 C14 C13 . . 123.2(4) ?
C9 C14 Cl2 . . 118.7(3) ?
C13 C14 Cl2 . . 118.1(3) ?
C16 C15 Sn1 . . 113.5(2) ?
C16 C15 H15A . . 108.9 ?
Sn1 C15 H15A . . 108.9 ?
C16 C15 H15B . . 108.9 ?
Sn1 C15 H15B . . 108.9 ?
H15A C15 H15B . . 107.7 ?
C21 C16 C17 . . 116.3(3) ?
C21 C16 C15 . . 122.3(3) ?
C17 C16 C15 . . 121.4(3) ?
C18 C17 C16 . . 121.5(4) ?
C18 C17 H17 . . 119.3 ?
C16 C17 H17 . . 119.3 ?
C19 C18 C17 . . 120.8(4) ?
C19 C18 H18 . . 119.6 ?
C17 C18 H18 . . 119.6 ?
C18 C19 C20 . . 120.0(4) ?
C18 C19 H19 . . 120.0 ?
C20 C19 H19 . . 120.0 ?
C19 C20 C21 . . 119.5(4) ?
C19 C20 H20 . . 120.2 ?
C21 C20 H20 . . 120.2 ?
C16 C21 C20 . . 121.9(4) ?
C16 C21 Cl3 . . 119.8(3) ?
C20 C21 Cl3 . . 118.3(3) ?
O2 C22 O1 . . 122.3(3) ?
O2 C22 C23 . . 125.8(4) ?
O1 C22 C23 . . 111.9(4) ?
C24 C23 C22 . . 121.7(4) ?
C24 C23 H23 . . 119.1 ?
C22 C23 H23 . . 119.1 ?
C23 C24 C25 . . 124.7(4) ?
C23 C24 H24 . . 117.6 ?
C25 C24 H24 . . 117.6 ?
C26 C25 C30 . . 117.6(4) ?
C26 C25 C24 . . 116.8(4) ?
C30 C25 C24 . . 125.6(4) ?
C25 C26 C27 . . 120.6(4) ?
C25 C26 H26 . . 119.7 ?
C27 C26 H26 . . 119.7 ?
C28 C27 C26 . . 122.9(4) ?
C28 C27 H27 . . 118.5 ?
C26 C27 H27 . . 118.5 ?
C27 C28 C29 . . 117.1(4) ?
C27 C28 C31 . . 122.6(5) ?
C29 C28 C31 . . 120.2(5) ?
C28 C29 C30 . . 120.5(4) ?
C28 C29 H29 . . 119.7 ?
C30 C29 H29 . . 119.7 ?
C29 C30 C25 . . 121.1(4) ?
C29 C30 H30 . . 119.5 ?
C25 C30 H30 . . 119.5 ?
C28 C31 H31A . . 109.5 ?
C28 C31 H31B . . 109.5 ?
H31A C31 H31B . . 109.5 ?
C28 C31 H31C . . 109.5 ?
H31A C31 H31C . . 109.5 ?
H31B C31 H31C . . 109.5 ?

loop_
_geom_bond_atom_site_label_1
_geom_bond_atom_site_label_2
_geom_bond_site_symmetry_2
_geom_bond_distance
_geom_bond_publ_flag
Sn1 O1 . 2.050(2) ?
Sn1 C8 . 2.152(3) ?
Sn1 C1 . 2.152(3) ?
Sn1 C15 . 2.158(3) ?
Cl2 C14 . 1.735(4) ?
Cl1 C7 . 1.741(3) ?
Cl3 C21 . 1.736(4) ?
O1 C22 . 1.270(5) ?
O2 C22 . 1.234(5) ?
C1 C2 . 1.494(4) ?
C1 H1A . 0.9900 ?
C1 H1B . 0.9900 ?
C2 C7 . 1.375(4) ?
C2 C3 . 1.383(5) ?
C3 C4 . 1.385(6) ?
C3 H3 . 0.9500 ?
C4 C5 . 1.375(7) ?
C4 H4 . 0.9500 ?
C5 C6 . 1.355(6) ?
C5 H5 . 0.9500 ?
C6 C7 . 1.386(5) ?
C6 H6 . 0.9500 ?
C8 C9 . 1.493(4) ?
C8 H8A . 0.9900 ?
C8 H8B . 0.9900 ?
C9 C14 . 1.378(5) ?
C9 C10 . 1.388(5) ?
C10 C11 . 1.392(6) ?
C10 H10 . 0.9500 ?
C11 C12 . 1.345(8) ?
C11 H11 . 0.9500 ?
C12 C13 . 1.360(7) ?
C12 H12 . 0.9500 ?
C13 C14 . 1.378(5) ?
C13 H13 . 0.9500 ?
C15 C16 . 1.496(5) ?
C15 H15A . 0.9900 ?
C15 H15B . 0.9900 ?
C16 C21 . 1.382(4) ?
C16 C17 . 1.405(5) ?
C17 C18 . 1.372(6) ?
C17 H17 . 0.9500 ?
C18 C19 . 1.344(7) ?
C18 H18 . 0.9500 ?
C19 C20 . 1.379(6) ?
C19 H19 . 0.9500 ?
C20 C21 . 1.385(5) ?
C20 H20 . 0.9500 ?
C22 C23 . 1.520(5) ?
C23 C24 . 1.270(6) ?
C23 H23 . 0.9500 ?
C24 C25 . 1.482(5) ?
C24 H24 . 0.9500 ?
C25 C26 . 1.355(6) ?
C25 C30 . 1.382(6) ?
C26 C27 . 1.373(7) ?
C26 H26 . 0.9500 ?
C27 C28 . 1.356(7) ?
C27 H27 . 0.9500 ?
C28 C29 . 1.369(7) ?
C28 C31 . 1.515(6) ?
C29 C30 . 1.391(6) ?
C29 H29 . 0.9500 ?
C30 H30 . 0.9500 ?
C31 H31A . 0.9800 ?
C31 H31B . 0.9800 ?
C31 H31C . 0.9800 ?

loop_
_geom_torsion_atom_site_label_1
_geom_torsion_atom_site_label_2
_geom_torsion_atom_site_label_3
_geom_torsion_atom_site_label_4
_geom_torsion_site_symmetry_1
_geom_torsion_site_symmetry_2
_geom_torsion_site_symmetry_3
_geom_torsion_site_symmetry_4
_geom_torsion
_geom_torsion_publ_flag
C8 Sn1 O1 C22 . . . . -59.1(3) ?
C1 Sn1 O1 C22 . . . . 67.7(3) ?
C15 Sn1 O1 C22 . . . . -175.0(3) ?
O1 Sn1 C1 C2 . . . . -126.3(2) ?
C8 Sn1 C1 C2 . . . . -1.0(3) ?
C15 Sn1 C1 C2 . . . . 130.2(3) ?
Sn1 C1 C2 C7 . . . . -73.8(3) ?
Sn1 C1 C2 C3 . . . . 108.5(3) ?
C7 C2 C3 C4 . . . . -0.1(5) ?
C1 C2 C3 C4 . . . . 177.7(4) ?
C2 C3 C4 C5 . . . . 0.6(7) ?
C3 C4 C5 C6 . . . . -0.9(7) ?
C4 C5 C6 C7 . . . . 0.6(6) ?
C3 C2 C7 C6 . . . . -0.2(5) ?
C1 C2 C7 C6 . . . . -178.0(3) ?
C3 C2 C7 Cl1 . . . . -179.4(3) ?
C1 C2 C7 Cl1 . . . . 2.8(4) ?
C5 C6 C7 C2 . . . . -0.1(6) ?
C5 C6 C7 Cl1 . . . . 179.2(3) ?
O1 Sn1 C8 C9 . . . . -108.4(3) ?
C1 Sn1 C8 C9 . . . . 131.5(3) ?
C15 Sn1 C8 C9 . . . . -1.5(3) ?
Sn1 C8 C9 C14 . . . . 74.2(4) ?
Sn1 C8 C9 C10 . . . . -103.9(4) ?
C14 C9 C10 C11 . . . . 1.5(6) ?
C8 C9 C10 C11 . . . . 179.8(4) ?
C9 C10 C11 C12 . . . . 0.6(8) ?
C10 C11 C12 C13 . . . . -2.2(9) ?
C11 C12 C13 C14 . . . . 1.6(8) ?
C10 C9 C14 C13 . . . . -2.2(5) ?
C8 C9 C14 C13 . . . . 179.6(4) ?
C10 C9 C14 Cl2 . . . . 175.9(3) ?
C8 C9 C14 Cl2 . . . . -2.4(4) ?
C12 C13 C14 C9 . . . . 0.7(7) ?
C12 C13 C14 Cl2 . . . . -177.4(4) ?
O1 Sn1 C15 C16 . . . . -131.5(3) ?
C8 Sn1 C15 C16 . . . . 110.3(3) ?
C1 Sn1 C15 C16 . . . . -23.3(3) ?
Sn1 C15 C16 C21 . . . . 81.2(4) ?
Sn1 C15 C16 C17 . . . . -97.3(3) ?
C21 C16 C17 C18 . . . . 1.0(5) ?
C15 C16 C17 C18 . . . . 179.6(3) ?
C16 C17 C18 C19 . . . . 0.2(6) ?
C17 C18 C19 C20 . . . . -0.7(7) ?
C18 C19 C20 C21 . . . . 0.1(8) ?
C17 C16 C21 C20 . . . . -1.6(5) ?
C15 C16 C21 C20 . . . . 179.8(4) ?
C17 C16 C21 Cl3 . . . . 177.8(3) ?
C15 C16 C21 Cl3 . . . . -0.9(5) ?
C19 C20 C21 C16 . . . . 1.1(7) ?
C19 C20 C21 Cl3 . . . . -178.3(4) ?
Sn1 O1 C22 O2 . . . . 3.4(5) ?
Sn1 O1 C22 C23 . . . . -174.9(2) ?
O2 C22 C23 C24 . . . . 7.7(7) ?
O1 C22 C23 C24 . . . . -174.0(4) ?
C22 C23 C24 C25 . . . . -175.8(3) ?
C23 C24 C25 C26 . . . . -173.6(4) ?
C23 C24 C25 C30 . . . . 7.5(6) ?
C30 C25 C26 C27 . . . . 1.5(7) ?
C24 C25 C26 C27 . . . . -177.5(4) ?
C25 C26 C27 C28 . . . . 1.4(8) ?
C26 C27 C28 C29 . . . . -3.1(8) ?
C26 C27 C28 C31 . . . . 178.2(5) ?
C27 C28 C29 C30 . . . . 1.9(7) ?
C31 C28 C29 C30 . . . . -179.4(4) ?
C28 C29 C30 C25 . . . . 0.9(7) ?
C26 C25 C30 C29 . . . . -2.7(6) ?
C24 C25 C30 C29 . . . . 176.3(4) ?
